data_2211050
loop_
_publ_author_name
'Qin Zhou'
'Wen-Yuan Wu'
'Xu-Sheng Gao'
'Cheng Yao'
'Jin-Tang Wang'

_publ_section_title
;
 Bis(2,2,6,6-tetramethylpiperidin-4-yl) decanedioate
;
_journal_coeditor_code HK2127
_journal_issue 11
_journal_name_full 'Acta Crystallographica Section E'
_journal_page_first o4778
_journal_page_last o4779
_journal_paper_doi 10.1107/S1600536806039158
_journal_volume 62
_journal_year 2006
_chemical_formula_iupac 'C28 H52 N2 O4'
_chemical_formula_moiety 'C28 H52 N2 O4'
_chemical_formula_sum 'C28 H52 N2 O4'
_chemical_formula_weight 480.72
_chemical_name_systematic
;
Bis(2,2,6,6-tetramethylpiperidin-4-yl) decanedioate
;
_space_group_IT_number 2
_symmetry_cell_setting triclinic
_symmetry_space_group_name_Hall '-P 1'
_symmetry_space_group_name_H-M 'P -1'
_atom_sites_solution_hydrogens geom
_atom_sites_solution_primary direct
_atom_sites_solution_secondary difmap
_audit_creation_method SHELXL-97
_cell_angle_alpha 97.26(3)
_cell_angle_beta 98.66(3)
_cell_angle_gamma 112.91(3)
_cell_formula_units_Z 1
_cell_length_a 6.5450(13)
_cell_length_b 8.1450(16)
_cell_length_c 15.863(3)
_cell_measurement_reflns_used 25
_cell_measurement_temperature 294(2)
_cell_measurement_theta_max 13
_cell_measurement_theta_min 10
_cell_volume 754.0(3)
_computing_cell_refinement 'CAD-4 Software'
_computing_data_collection 'CAD-4 Software (Enraf--Nonius, 1985)'
_computing_data_reduction 'XCAD4 (Harms & Wocadlo, 1995)'
_computing_molecular_graphics 'SHELXTL (Bruker, 2000)'
_computing_publication_material SHELXTL
_computing_structure_refinement 'SHELXL97 (Sheldrick, 1997)'
_computing_structure_solution 'SHELXS97 (Sheldrick, 1997)'
_diffrn_ambient_temperature 298(2)
_diffrn_measured_fraction_theta_full 0.999
_diffrn_measured_fraction_theta_max 0.999
_diffrn_measurement_device_type 'Enraf--Nonius CAD-4'
_diffrn_measurement_method \w/2\q
_diffrn_radiation_monochromator graphite
_diffrn_radiation_source 'fine-focus sealed tube'
_diffrn_radiation_type MoK\a
_diffrn_radiation_wavelength 0.71073
_diffrn_reflns_av_R_equivalents 0.0021
_diffrn_reflns_av_sigmaI/netI 0.0277
_diffrn_reflns_limit_h_max 7
_diffrn_reflns_limit_h_min -8
_diffrn_reflns_limit_k_max 9
_diffrn_reflns_limit_k_min -10
_diffrn_reflns_limit_l_max 19
_diffrn_reflns_limit_l_min 0
_diffrn_reflns_number 2956
_diffrn_reflns_theta_full 25.98
_diffrn_reflns_theta_max 25.98
_diffrn_reflns_theta_min 1.33
_diffrn_standards_decay_% 0
_diffrn_standards_interval_time 120
_diffrn_standards_number 3
_exptl_absorpt_coefficient_mu 0.069
_exptl_absorpt_correction_T_max 0.9981
_exptl_absorpt_correction_T_min 0.9718
_exptl_absorpt_correction_type psi-scan
_exptl_absorpt_process_details '(North <i>et al.</i>,  1968)'
_exptl_crystal_colour colorless
_exptl_crystal_density_diffrn 1.054
_exptl_crystal_density_method 'not measured'
_exptl_crystal_description plate
_exptl_crystal_F_000 266.0
_exptl_crystal_size_max 0.40
_exptl_crystal_size_mid 0.30
_exptl_crystal_size_min 0.10
_refine_diff_density_max 0.181
_refine_diff_density_min -0.156
_refine_ls_extinction_method none
_refine_ls_goodness_of_fit_ref 1.408
_refine_ls_hydrogen_treatment constr
_refine_ls_matrix_type full
_refine_ls_number_parameters 174
_refine_ls_number_reflns 2944
_refine_ls_number_restraints 14
_refine_ls_restrained_S_all 1.438
_refine_ls_R_factor_all 0.1415
_refine_ls_R_factor_gt 0.0970
_refine_ls_shift/su_max 0.002
_refine_ls_shift/su_mean 0.000
_refine_ls_structure_factor_coef Fsqd
_refine_ls_weighting_details 'calc w=1/[\s^2^(Fo^2^)+(0.0292P)^2^+0.5292P] where P=(Fo^2^+2Fc^2^)/3'
_refine_ls_weighting_scheme calc
_refine_ls_wR_factor_gt 0.2332
_refine_ls_wR_factor_ref 0.2445
_reflns_number_gt 1578
_reflns_number_total 2944
_reflns_threshold_expression I>2/s(I)
_cod_data_source_file hk2127.cif
_cod_data_source_block I
_cod_database_code 2211050
_cod_database_fobs_code 2211050

loop_
_symmetry_equiv_pos_as_xyz
'x, y, z'
'-x, -y, -z'

loop_
_atom_site_type_symbol
_atom_site_label
_atom_site_fract_x
_atom_site_fract_y
_atom_site_fract_z
_atom_site_U_iso_or_equiv
_atom_site_adp_type
_atom_site_calc_flag
_atom_site_refinement_flags
_atom_site_occupancy
_atom_site_disorder_assembly
_atom_site_disorder_group
O O1 0.601(2) 0.542(2) 0.6839(12) 0.081(4) Uani d P 0.48(2) A 1
O O2 0.9605(13) 0.6910(15) 0.6751(9) 0.102(4) Uani d PDU 0.48(2) A 1
O O1' 0.595(3) 0.594(3) 0.6623(13) 0.111(6) Uani d P 0.52(2) A 2
O O2' 0.9355(18) 0.600(2) 0.7191(10) 0.132(6) Uani d PDU 0.52(2) A 2
C C1 0.8005(6) 1.1182(7) 0.8364(4) 0.143(3) Uani d . 1 A .
H H1A 0.8827 1.0526 0.8594 0.215 Uiso calc R 1 . .
H H1B 0.7970 1.2039 0.8830 0.215 Uiso calc R 1 . .
H H1C 0.8742 1.1820 0.7950 0.215 Uiso calc R 1 . .
C C2 0.4245(4) 1.0892(7) 0.7552(4) 0.154(3) Uani d . 1 A .
H H2A 0.4243 1.1760 0.8021 0.231 Uiso calc R 1 . .
H H2B 0.2708 1.0064 0.7278 0.231 Uiso calc R 1 . .
H H2C 0.4972 1.1519 0.7133 0.231 Uiso calc R 1 . .
C C3 0.2616(3) 0.6409(5) 0.9198(4) 0.148(3) Uani d . 1 . .
H H3A 0.1226 0.5980 0.8767 0.222 Uiso calc R 1 . .
H H3B 0.2587 0.7243 0.9677 0.222 Uiso calc R 1 . .
H H3C 0.2772 0.5396 0.9403 0.222 Uiso calc R 1 . .
C C4 0.6807(6) 0.8047(7) 0.9515(4) 0.143(3) Uani d . 1 . .
H H4A 0.8099 0.8659 0.9277 0.215 Uiso calc R 1 . .
H H4B 0.6937 0.7027 0.9723 0.215 Uiso calc R 1 . .
H H4C 0.6750 0.8875 0.9989 0.215 Uiso calc R 1 . .
C C5 0.4603(4) 0.7369(6) 0.8799(3) 0.0913(15) Uani d . 1 . .
C C6 0.4674(4) 0.6076(6) 0.8041(3) 0.0975(16) Uani d . 1 A .
H H6A 0.5186 0.5213 0.8263 0.117 Uiso calc R 1 . .
H H6B 0.3149 0.5396 0.7686 0.117 Uiso calc R 1 . .
C C7 0.6200(6) 0.7030(6) 0.7488(4) 0.0989(17) Uani d . 1 . .
C C8 0.5534(6) 0.8422(7) 0.7159(3) 0.0955(15) Uani d . 1 A .
H H8A 0.4025 0.7823 0.6784 0.115 Uiso calc R 1 . .
H H8B 0.6582 0.9046 0.6813 0.115 Uiso calc R 1 . .
C C9 0.5543(6) 0.9827(6) 0.7910(3) 0.0906(14) Uani d . 1 . .
N N 0.4271(5) 0.8913(5) 0.8537(2) 0.0804(11) Uani d . 1 A .
C C10 0.7675(5) 0.5489(5) 0.6546(4) 0.0956(16) Uani d D 1 . .
C C11 0.7234(6) 0.4009(4) 0.5817(3) 0.0895(14) Uani d . 1 A .
H H11A 0.7164 0.4452 0.5278 0.107 Uiso calc R 1 . .
H H11B 0.5766 0.3029 0.5785 0.107 Uiso calc R 1 . .
C C12 0.9035(8) 0.3268(3) 0.5900(3) 0.0885(14) Uani d . 1 . .
H H12A 1.0471 0.4223 0.5874 0.106 Uiso calc R 1 A .
H H12B 0.9216 0.2952 0.6467 0.106 Uiso calc R 1 . .
C C13 0.8523(6) 0.1621(4) 0.5211(3) 0.0866(14) Uani d . 1 A .
H H13A 0.8416 0.1955 0.4645 0.104 Uiso calc R 1 . .
H H13B 0.7051 0.0689 0.5218 0.104 Uiso calc R 1 . .
C C14 1.0253(7) 0.0823(3) 0.5314(3) 0.0967(15) Uani d . 1 . .
H H14A 1.1706 0.1741 0.5277 0.116 Uiso calc R 1 A .
H H14B 1.0421 0.0559 0.5893 0.116 Uiso calc R 1 . .
H H 0.2727 0.8448 0.8165 0.116 Uiso d R 1 . .
H H7 0.7841 0.7576 0.7665 0.116 Uiso d R 1 . .

loop_
_atom_site_aniso_label
_atom_site_aniso_U_11
_atom_site_aniso_U_22
_atom_site_aniso_U_33
_atom_site_aniso_U_12
_atom_site_aniso_U_13
_atom_site_aniso_U_23
O1 0.074(5) 0.095(8) 0.092(8) 0.046(5) -0.002(4) -0.012(6)
O2 0.080(5) 0.093(6) 0.123(7) 0.024(4) 0.040(4) 0.004(5)
O1' 0.113(7) 0.144(12) 0.098(9) 0.101(8) -0.010(6) -0.017(7)
O2' 0.092(6) 0.142(9) 0.150(8) 0.059(6) 0.014(5) -0.028(6)
C1 0.139(5) 0.101(4) 0.119(5) -0.017(4) 0.034(4) -0.009(4)
C2 0.144(9) 0.108(5) 0.126(5) 0.106(6) 0.044(5) 0.047(4)
C3 0.137(8) 0.104(5) 0.135(5) 0.045(5) 0.082(5) 0.042(4)
C4 0.133(7) 0.126(6) 0.091(4) 0.104(6) -0.010(4) 0.005(4)
C5 0.119(4) 0.064(3) 0.094(4) 0.043(3) 0.023(3) 0.014(3)
C6 0.113(4) 0.075(3) 0.101(4) 0.046(3) 0.007(3) 0.001(3)
C7 0.072(3) 0.100(4) 0.108(4) 0.038(3) 0.005(3) -0.026(3)
C8 0.107(4) 0.089(3) 0.081(3) 0.028(3) 0.032(3) 0.011(3)
C9 0.116(4) 0.088(3) 0.087(3) 0.034(3) 0.030(3) 0.018(3)
N 0.098(3) 0.066(2) 0.085(3) 0.041(2) 0.025(2) 0.0176(19)
C10 0.068(3) 0.093(4) 0.114(4) 0.032(3) 0.013(3) -0.005(3)
C11 0.083(3) 0.095(3) 0.093(3) 0.044(3) 0.022(3) 0.002(3)
C12 0.073(3) 0.096(3) 0.096(3) 0.039(3) 0.019(2) 0.001(3)
C13 0.071(3) 0.092(3) 0.095(3) 0.040(3) 0.011(2) 0.003(3)
C14 0.077(3) 0.098(4) 0.116(4) 0.047(3) 0.012(3) 0.001(3)

loop_
_atom_type_symbol
_atom_type_description
_atom_type_scat_dispersion_real
_atom_type_scat_dispersion_imag
_atom_type_scat_source
C C 0.0033 0.0016 'International Tables Vol C Tables 4.2.6.8 and 6.1.1.4'
H H 0.0000 0.0000 'International Tables Vol C Tables 4.2.6.8 and 6.1.1.4'
N N 0.0061 0.0033 'International Tables Vol C Tables 4.2.6.8 and 6.1.1.4'
O O 0.0106 0.0060 'International Tables Vol C Tables 4.2.6.8 and 6.1.1.4'

loop_
_geom_angle_atom_site_label_1
_geom_angle_atom_site_label_2
_geom_angle_atom_site_label_3
_geom_angle_site_symmetry_1
_geom_angle
C10 O1 C7 . 119.5(12)
C10 O1' C7 . 114.6(12)
C9 C1 H1A . 109.5
C9 C1 H1B . 109.5
H1A C1 H1B . 109.5
C9 C1 H1C . 109.5
H1A C1 H1C . 109.5
H1B C1 H1C . 109.5
C9 C2 H2A . 109.5
C9 C2 H2B . 109.5
H2A C2 H2B . 109.5
C9 C2 H2C . 109.5
H2A C2 H2C . 109.5
H2B C2 H2C . 109.5
C5 C3 H3A . 109.5
C5 C3 H3B . 109.5
H3A C3 H3B . 109.5
C5 C3 H3C . 109.5
H3A C3 H3C . 109.5
H3B C3 H3C . 109.5
C5 C4 H4A . 109.5
C5 C4 H4B . 109.5
H4A C4 H4B . 109.5
C5 C4 H4C . 109.5
H4A C4 H4C . 109.5
H4B C4 H4C . 109.5
N C5 C3 . 105.7(4)
N C5 C6 . 112.6(4)
C3 C5 C6 . 110.3(4)
N C5 C4 . 110.1(4)
C3 C5 C4 . 107.8(5)
C6 C5 C4 . 110.2(5)
C7 C6 C5 . 112.7(4)
C7 C6 H6A . 109.1
C5 C6 H6A . 109.1
C7 C6 H6B . 109.1
C5 C6 H6B . 109.1
H6A C6 H6B . 107.8
C6 C7 O1' . 115.9(10)
C6 C7 C8 . 111.1(4)
O1' C7 C8 . 96.7(8)
C6 C7 O1 . 100.3(8)
C8 C7 O1 . 118.7(8)
C6 C7 H7 . 123.7
O1' C7 H7 . 98.8
C8 C7 H7 . 106.8
O1 C7 H7 . 96.1
C7 C8 C9 . 111.7(4)
C7 C8 H8A . 109.3
C9 C8 H8A . 109.3
C7 C8 H8B . 109.3
C9 C8 H8B . 109.3
H8A C8 H8B . 107.9
N C9 C2 . 104.7(4)
N C9 C8 . 111.0(4)
C2 C9 C8 . 109.6(5)
N C9 C1 . 111.6(4)
C2 C9 C1 . 108.9(5)
C8 C9 C1 . 110.9(5)
C5 N C9 . 118.9(4)
C5 N H . 107.9
C9 N H . 97.5
O1 C10 O2' . 107.5(10)
O1 C10 O2 . 123.2(10)
O2' C10 O2 . 48.9(6)
O2' C10 O1' . 119.7(10)
O2 C10 O1' . 111.5(10)
O1 C10 C11 . 115.5(9)
O2' C10 C11 . 121.7(6)
O2 C10 C11 . 120.3(6)
O1' C10 C11 . 116.2(10)
C10 C11 C12 . 112.9(4)
C10 C11 H11A . 109.0
C12 C11 H11A . 109.0
C10 C11 H11B . 109.0
C12 C11 H11B . 109.0
H11A C11 H11B . 107.8
C13 C12 C11 . 114.5(4)
C13 C12 H12A . 108.6
C11 C12 H12A . 108.6
C13 C12 H12B . 108.6
C11 C12 H12B . 108.6
H12A C12 H12B . 107.6
C12 C13 C14 . 114.8(4)
C12 C13 H13A . 108.6
C14 C13 H13A . 108.6
C12 C13 H13B . 108.6
C14 C13 H13B . 108.6
H13A C13 H13B . 107.5
C14 C14 C13 2_756 116.1(5)
C14 C14 H14A 2_756 108.3
C13 C14 H14A . 108.3
C14 C14 H14B 2_756 108.3
C13 C14 H14B . 108.3
H14A C14 H14B . 107.4

loop_
_geom_bond_atom_site_label_1
_geom_bond_atom_site_label_2
_geom_bond_site_symmetry_2
_geom_bond_distance
O1 C10 . 1.229(18)
O1 C7 . 1.516(19)
O2 C10 . 1.297(7)
O1' C10 . 1.336(17)
O1' C7 . 1.49(2)
O2' C10 . 1.275(10)
C1 C9 . 1.549(7)
C1 H1A . 0.9600
C1 H1B . 0.9600
C1 H1C . 0.9600
C2 C9 . 1.532(7)
C2 H2A . 0.9600
C2 H2B . 0.9600
C2 H2C . 0.9600
C3 C5 . 1.512(7)
C3 H3A . 0.9600
C3 H3B . 0.9600
C3 H3C . 0.9600
C4 C5 . 1.550(7)
C4 H4A . 0.9600
C4 H4B . 0.9600
C4 H4C . 0.9600
C5 N . 1.456(5)
C5 C6 . 1.514(6)
C6 C7 . 1.484(7)
C6 H6A . 0.9700
C6 H6B . 0.9700
C7 C8 . 1.488(7)
C7 H7 . 0.9675
C8 C9 . 1.542(6)
C8 H8A . 0.9700
C8 H8B . 0.9700
C9 N . 1.480(6)
N H . 0.9889
C10 C11 . 1.467(6)
C11 C12 . 1.516(5)
C11 H11A . 0.9700
C11 H11B . 0.9700
C12 C13 . 1.508(6)
C12 H12A . 0.9700
C12 H12B . 0.9700
C13 C14 . 1.508(5)
C13 H13A . 0.9700
C13 H13B . 0.9700
C14 C14 2_756 1.455(8)
C14 H14A . 0.9700
C14 H14B . 0.9700

loop_
_geom_hbond_atom_site_label_D
_geom_hbond_atom_site_label_H
_geom_hbond_atom_site_label_A
_geom_hbond_site_symmetry_A
_geom_hbond_distance_DH
_geom_hbond_distance_HA
_geom_hbond_distance_DA
_geom_hbond_angle_DHA
_geom_hbond_publ_flag
N H O2 1_455 0.99 2.59 3.515(12) 156.4 yes
N H O2' 1_455 0.99 2.45 3.355(10) 151.6 yes
C7 H7 O2 . 0.96 2.12 2.696(3) 116.13 yes
C7 H7 O2' . 0.96 2.04 2.596(4) 114.35 yes

loop_
_geom_torsion_atom_site_label_1
_geom_torsion_atom_site_label_2
_geom_torsion_atom_site_label_3
_geom_torsion_atom_site_label_4
_geom_torsion_site_symmetry_4
_geom_torsion
N C5 C6 C7 . 47.8(6)
C3 C5 C6 C7 . 165.6(5)
C4 C5 C6 C7 . -75.5(6)
C5 C6 C7 O1' . -165.6(7)
C5 C6 C7 C8 . -56.6(6)
C5 C6 C7 O1 . 177.0(7)
C10 O1' C7 C6 . -109.1(15)
C10 O1' C7 C8 . 133.5(14)
C10 O1' C7 O1 . -60(2)
C10 O1 C7 C6 . -145.9(13)
C10 O1 C7 O1' . 78(3)
C10 O1 C7 C8 . 93.1(14)
C6 C7 C8 C9 . 57.4(6)
O1' C7 C8 C9 . 178.6(9)
O1 C7 C8 C9 . 172.9(8)
C7 C8 C9 N . -49.4(6)
C7 C8 C9 C2 . -164.5(5)
C7 C8 C9 C1 . 75.2(6)
C3 C5 N C9 . -163.0(4)
C6 C5 N C9 . -42.6(6)
C4 C5 N C9 . 80.8(5)
C2 C9 N C5 . 161.5(4)
C8 C9 N C5 . 43.3(6)
C1 C9 N C5 . -80.9(5)
C7 O1 C10 O2' . 50.5(14)
C7 O1 C10 O2 . -1.4(18)
C7 O1 C10 O1' . -72(3)
C7 O1 C10 C11 . -169.9(9)
C7 O1' C10 O1 . 68(3)
C7 O1' C10 O2' . 0.1(18)
C7 O1' C10 O2 . -53.9(16)
C7 O1' C10 C11 . 163.0(10)
O1 C10 C11 C12 . -136.6(11)
O2' C10 C11 C12 . -3.2(14)
O2 C10 C11 C12 . 54.6(11)
O1' C10 C11 C12 . -165.8(12)
C10 C11 C12 C13 . 174.1(5)
C11 C12 C13 C14 . -177.2(4)
C12 C13 C14 C14 2_756 176.9(6)
